data_7046880
loop_
_publ_author_name
'Yu, You-Zhu'
'Hu, Yue-Qiao'
'Guo, Yu-Hua'
'Niu, Yong-Sheng'
'Yang, Li-Guo'
'Song, Hai-Xiang'
'Shen, Yan-Hong'
'Zheng, Xiao-Ming'
'Hou, Shao-Gang'
'Feng, Guo-Dong'

_publ_section_title
;
 Syntheses, crystal-solution structures and magnetic properties of a
 series of decanuclear heterometallic [LnCoCo] (Ln = Eu, Gd, Tb, Dy)
 clusters.
;
_journal_issue 30
_journal_name_full 'Dalton transactions (Cambridge, England : 2003)'
_journal_page_first 10124
_journal_page_last 10129
_journal_paper_doi 10.1039/c8dt01252k
_journal_volume 47
_journal_year 2018
_chemical_formula_sum 'C40 H100 Cl4 Co8 N8 O34 Tb2'
_chemical_formula_weight 2168.35
_chemical_name_common Co8Tb2
_space_group_crystal_system triclinic
_space_group_IT_number 2
_space_group_name_Hall '-P 1'
_space_group_name_H-M_alt 'P -1'
_symmetry_space_group_name_Hall '-P 1'
_symmetry_space_group_name_H-M 'P -1'
_atom_sites_solution_hydrogens difmap
_audit_creation_method SHELXL-2014/7
_audit_update_record
;
2018-06-21 deposited with the CCDC.
2018-06-27 downloaded from the CCDC.
;
_cell_angle_alpha 71.846(4)
_cell_angle_beta 67.999(4)
_cell_angle_gamma 65.542(4)
_cell_formula_units_Z 1
_cell_length_a 11.5752(12)
_cell_length_b 13.2401(13)
_cell_length_c 14.6104(14)
_cell_measurement_reflns_used 9960
_cell_measurement_temperature 296(2)
_cell_measurement_theta_max 28.27
_cell_measurement_theta_min 2.86
_cell_volume 1857.0(3)
_computing_cell_refinement 'Bruker SMART'
_computing_data_collection 'Bruker SMART'
_computing_data_reduction 'Bruker SAINT'
_computing_molecular_graphics 'SHELXL-2014/7 (Sheldrick, 2014)'
_computing_publication_material 'SHELXL-2014/7 (Sheldrick, 2014)'
_computing_structure_refinement 'SHELXL-2014/7 (Sheldrick, 2014)'
_computing_structure_solution 'SHELXL-2014/7 (Sheldrick, 2014)'
_diffrn_ambient_temperature 296(2)
_diffrn_measured_fraction_theta_full 0.990
_diffrn_measured_fraction_theta_max 0.990
_diffrn_measurement_device_type 'CCD area detector'
_diffrn_measurement_method 'phi and omega scans'
_diffrn_radiation_monochromator graphite
_diffrn_radiation_source 'fine-focus sealed tube'
_diffrn_radiation_type MoK\a
_diffrn_radiation_wavelength 0.71073
_diffrn_reflns_av_R_equivalents 0.0386
_diffrn_reflns_av_unetI/netI 0.0216
_diffrn_reflns_Laue_measured_fraction_full 0.990
_diffrn_reflns_Laue_measured_fraction_max 0.990
_diffrn_reflns_limit_h_max 13
_diffrn_reflns_limit_h_min -13
_diffrn_reflns_limit_k_max 15
_diffrn_reflns_limit_k_min -15
_diffrn_reflns_limit_l_max 17
_diffrn_reflns_limit_l_min -17
_diffrn_reflns_number 49120
_diffrn_reflns_point_group_measured_fraction_full 0.990
_diffrn_reflns_point_group_measured_fraction_max 0.990
_diffrn_reflns_theta_full 24.999
_diffrn_reflns_theta_max 24.999
_diffrn_reflns_theta_min 2.931
_exptl_absorpt_coefficient_mu 3.844
_exptl_absorpt_correction_type multi-scan
_exptl_absorpt_process_details 'SADABS (Sheldrick,1996)'
_exptl_crystal_colour PINK
_exptl_crystal_density_diffrn 1.939
_exptl_crystal_description BLOCK
_exptl_crystal_F_000 1082
_exptl_crystal_size_max 0.17
_exptl_crystal_size_mid 0.16
_exptl_crystal_size_min 0.14
_exptl_transmission_factor_max 0.584
_exptl_transmission_factor_min 0.525
_refine_diff_density_max 4.208
_refine_diff_density_min -2.668
_refine_diff_density_rms 0.219
_refine_ls_extinction_method none
_refine_ls_goodness_of_fit_ref 1.046
_refine_ls_hydrogen_treatment constr
_refine_ls_matrix_type full
_refine_ls_number_parameters 433
_refine_ls_number_reflns 6482
_refine_ls_number_restraints 18
_refine_ls_restrained_S_all 1.046
_refine_ls_R_factor_all 0.0806
_refine_ls_R_factor_gt 0.0672
_refine_ls_shift/su_max 0.001
_refine_ls_shift/su_mean 0.000
_refine_ls_structure_factor_coef Fsqd
_refine_ls_weighting_details 'w=1/[\s^2^(Fo^2^)+55.0752P] where P=(Fo^2^+2Fc^2^)/3'
_refine_ls_weighting_scheme calc
_refine_ls_wR_factor_gt 0.1380
_refine_ls_wR_factor_ref 0.1514
_reflns_Friedel_coverage 0.000
_reflns_number_gt 5656
_reflns_number_total 6482
_reflns_threshold_expression 'I > 2\s(I)'
_cod_data_source_file c8dt01252k2.cif
_cod_data_source_block Co8Tb2
_cod_depositor_comments 'Adding full bibliography for 7046880--7046883.cif.'
_cod_database_code 7046880
_shelx_shelxl_version_number 2014/7
_shelx_space_group_comment
;
The symmetry employed for this shelxl refinement is uniquely defined
by the following loop, which should always be used as a source of
symmetry information in preference to the above space-group names.
They are only intended as comments.
;

loop_
_space_group_symop_operation_xyz
'x, y, z'
'-x, -y, -z'

loop_
_atom_site_label
_atom_site_type_symbol
_atom_site_fract_x
_atom_site_fract_y
_atom_site_fract_z
_atom_site_U_iso_or_equiv
_atom_site_adp_type
_atom_site_occupancy
_atom_site_site_symmetry_order
_atom_site_calc_flag
_atom_site_refinement_flags_posn
_atom_site_refinement_flags_adp
C1 C 0.5839(14) 1.3436(10) 0.2200(10) 0.053(3) Uani 1 1 d . .
H1A H 0.5165 1.4107 0.1976 0.064 Uiso 1 1 d R U
H1B H 0.6680 1.3567 0.1922 0.064 Uiso 1 1 d R U
C2 C 0.5484(13) 1.3162(10) 0.3331(9) 0.050(3) Uani 1 1 d . .
H2A H 0.5629 1.3691 0.3573 0.060 Uiso 1 1 d R U
H2B H 0.4553 1.3244 0.3601 0.060 Uiso 1 1 d R U
C3 C 0.4557(14) 1.2503(12) 0.1988(12) 0.062(4) Uani 1 1 d . .
H3A H 0.3910 1.2989 0.2460 0.074 Uiso 1 1 d R U
H3B H 0.4368 1.2818 0.1344 0.074 Uiso 1 1 d R U
C4 C 0.4473(12) 1.1336(9) 0.2361(8) 0.043(3) Uani 1 1 d . .
H4A H 0.3555 1.1377 0.2592 0.051 Uiso 1 1 d R U
H4B H 0.4935 1.0908 0.1821 0.051 Uiso 1 1 d R U
C5 C 0.8718(10) 0.9346(10) 0.3469(9) 0.044(3) Uani 1 1 d . .
H5A H 0.9089 0.8844 0.2992 0.052 Uiso 1 1 d R U
H5B H 0.9012 0.8930 0.4064 0.052 Uiso 1 1 d R U
C6 C 0.9180(11) 1.0347(10) 0.3013(10) 0.050(3) Uani 1 1 d . .
H6A H 0.9006 1.0740 0.3537 0.060 Uiso 1 1 d R U
H6B H 1.0126 1.0093 0.2695 0.060 Uiso 1 1 d R U
C7 C 0.8532(13) 0.9981(11) 0.1186(10) 0.057(4) Uani 1 1 d . .
H7A H 0.8474 1.0115 0.0511 0.069 Uiso 1 1 d R U
H7B H 0.9131 0.9219 0.1328 0.069 Uiso 1 1 d R U
C8 C 0.9081(12) 1.0821(11) 0.1247(9) 0.050(3) Uani 1 1 d . .
H8A H 1.0035 1.0488 0.1114 0.059 Uiso 1 1 d R U
H8B H 0.8884 1.1495 0.0742 0.059 Uiso 1 1 d R U
C9 C 0.2053(13) 1.2911(10) 0.5018(11) 0.055(3) Uani 1 1 d . .
H10 H 0.1517 1.3643 0.4826 0.065 Uiso 1 1 d R U
C10 C 0.2812(9) 0.9494(9) 0.3750(8) 0.035(2) Uani 1 1 d . .
H11 H 0.2144 0.9341 0.3670 0.041 Uiso 1 1 d R U
C11 C 0.247(2) 0.6415(18) 0.3604(13) 0.096(7) Uani 1 1 d . .
H13A H 0.1635 0.7012 0.3628 0.115 Uiso 1 1 d R U
H13B H 0.2363 0.5812 0.4164 0.115 Uiso 1 1 d R U
H13C H 0.2795 0.6139 0.2989 0.115 Uiso 1 1 d R U
C12 C 0.9505(12) 0.6725(11) 0.2092(11) 0.056(3) Uani 1 1 d . .
H14A H 0.9685 0.6701 0.2697 0.067 Uiso 1 1 d R U
H14B H 1.0191 0.6931 0.1523 0.067 Uiso 1 1 d R U
C13 C 0.961(2) 0.5619(18) 0.2038(18) 0.109(7) Uani 1 1 d . U
H15A H 1.0165 0.5419 0.1390 0.130 Uiso 1 1 d R U
H15B H 1.0019 0.5080 0.2545 0.130 Uiso 1 1 d R U
C14 C 0.6375(13) 0.5895(12) 0.3758(10) 0.057(4) Uani 1 1 d . .
H16A H 0.5768 0.5565 0.3757 0.068 Uiso 1 1 d R U
H16B H 0.6252 0.5907 0.4449 0.068 Uiso 1 1 d R U
C15 C 0.782(2) 0.5223(17) 0.3368(15) 0.096(6) Uani 1 1 d . U
H17A H 0.8372 0.5227 0.3725 0.115 Uiso 1 1 d R U
H17B H 0.7842 0.4452 0.3490 0.115 Uiso 1 1 d R U
C16 C 0.6053(12) 0.6643(11) 0.0648(9) 0.049(3) Uani 1 1 d . .
H18A H 0.5454 0.7370 0.0418 0.059 Uiso 1 1 d R U
H18B H 0.5826 0.6059 0.0559 0.059 Uiso 1 1 d R U
C17 C 0.7464(12) 0.6545(11) 0.0037(9) 0.050(3) Uani 1 1 d . .
H19A H 0.8025 0.5758 0.0100 0.059 Uiso 1 1 d R U
H19B H 0.7505 0.6844 -0.0667 0.059 Uiso 1 1 d R U
C18 C 0.6210(12) 0.9049(9) 0.0617(9) 0.044(3) Uani 1 1 d . .
H20A H 0.6115 0.9832 0.0535 0.053 Uiso 1 1 d R U
H20B H 0.5554 0.9028 0.0367 0.053 Uiso 1 1 d R U
C19 C 0.7583(12) 0.8420(10) 0.0026(8) 0.048(3) Uani 1 1 d . .
H21A H 0.7620 0.8580 -0.0677 0.058 Uiso 1 1 d R U
H21B H 0.8220 0.8683 0.0078 0.058 Uiso 1 1 d R U
C20 C 0.6963(18) 0.3923(16) 0.9279(14) 0.088(5) Uani 1 1 d . .
H23A H 0.6061 0.4284 0.9257 0.106 Uiso 1 1 d R U
H23B H 0.7545 0.3990 0.8609 0.106 Uiso 1 1 d R U
H23C H 0.7131 0.4278 0.9674 0.106 Uiso 1 1 d R U
Cl1 Cl 0.2908(3) 0.8666(3) 0.1572(3) 0.0577(8) Uani 1 1 d . .
Cl2 Cl 0.0782(4) 0.6525(4) 0.8864(4) 0.1011(19) Uani 1 1 d . .
Co4 Co 0.67094(13) 1.10789(11) 0.27706(10) 0.0308(3) Uani 1 1 d . .
Co1 Co 0.37655(13) 1.05961(11) 0.46752(10) 0.0291(3) Uani 1 1 d . .
Co3 Co 0.71447(14) 0.70183(12) 0.18403(11) 0.0339(3) Uani 1 1 d . .
Co2 Co 0.44764(14) 0.77453(12) 0.25004(11) 0.0367(3) Uani 1 1 d . .
N1 N 0.5930(10) 1.2442(7) 0.1881(7) 0.043(2) Uani 1 1 d . .
H1 H 0.6439 1.2428 0.1233 0.051 Uiso 1 1 d R U
N2 N 0.8485(9) 1.1126(8) 0.2260(7) 0.041(2) Uani 1 1 d . .
H2 H 0.8455 1.1839 0.2208 0.049 Uiso 1 1 d R U
N3 N 0.8295(10) 0.5534(8) 0.2275(7) 0.043(2) Uani 1 1 d . U
H3 H 0.8309 0.5016 0.1978 0.052 Uiso 1 1 d R U
N4 N 0.7941(9) 0.7191(8) 0.0403(7) 0.042(2) Uani 1 1 d . .
H4 H 0.8837 0.6881 0.0272 0.050 Uiso 1 1 d R U
O1 O 0.5063(6) 1.0789(5) 0.3167(5) 0.0299(14) Uani 1 1 d . .
O2 O 0.6234(7) 1.2070(6) 0.3669(5) 0.0377(17) Uani 1 1 d . .
O3 O 0.7308(7) 0.9737(6) 0.3728(5) 0.0360(17) Uani 1 1 d . .
O4 O 0.7271(7) 1.0085(6) 0.1875(5) 0.0352(16) Uani 1 1 d . .
O5 O 0.4869(6) 1.1003(6) 0.5238(5) 0.0284(14) Uani 1 1 d . .
O6 O 0.2463(7) 1.0205(6) 0.4274(6) 0.0419(18) Uani 1 1 d . .
O7 O 0.7739(9) 0.7293(7) 0.4178(7) 0.052(2) Uani 1 1 d . .
O9 O 0.3387(8) 0.6831(8) 0.3650(6) 0.054(2) Uani 1 1 d . .
H9A H 0.3509 0.6685 0.4222 0.065 Uiso 1 1 d R U
O10 O 0.8262(7) 0.7580(6) 0.2048(6) 0.0379(17) Uani 1 1 d . .
O11 O 0.6085(7) 0.7006(6) 0.3211(5) 0.0354(16) Uani 1 1 d . .
O12 O 0.5908(7) 0.6530(6) 0.1684(6) 0.0403(18) Uani 1 1 d . .
O13 O 0.5996(7) 0.8536(6) 0.1659(5) 0.0338(16) Uani 1 1 d . .
O14 O 0.3978(7) 0.8963(6) 0.3316(5) 0.0408(18) Uani 1 1 d . .
O15 O 0.7186(15) 0.2793(11) 0.9703(8) 0.102(5) Uani 1 1 d . .
H15 H 0.7299 0.2446 0.9283 0.123 Uiso 1 1 d R U
O17 O 0.2483(8) 1.2249(7) 0.4398(7) 0.050(2) Uani 1 1 d . .
O2W O 0.9784(14) 0.7826(16) 0.6348(19) 0.189(11) Uani 1 1 d . .
H2WA H 0.9531 0.7423 0.6911 0.283 Uiso 1 1 d R U
H2WB H 1.0262 0.7418 0.5903 0.283 Uiso 1 1 d R U
Tb1 Tb 0.63920(5) 0.87441(4) 0.31452(4) 0.03147(16) Uani 1 1 d . .
O1W O 0.2487(10) 0.7459(9) 0.5370(7) 0.065(3) Uani 1 1 d . .
H1WA H 0.2847 0.7120 0.5844 0.097 Uiso 1 1 d R U
H1WC H 0.2476 0.8138 0.5196 0.097 Uiso 1 1 d R U

loop_
_atom_site_aniso_label
_atom_site_aniso_U_11
_atom_site_aniso_U_22
_atom_site_aniso_U_33
_atom_site_aniso_U_23
_atom_site_aniso_U_13
_atom_site_aniso_U_12
C1 0.065(8) 0.034(6) 0.055(8) -0.011(5) -0.004(6) -0.021(6)
C2 0.060(8) 0.041(7) 0.051(7) -0.022(6) -0.005(6) -0.020(6)
C3 0.064(9) 0.066(9) 0.070(9) -0.014(7) -0.019(7) -0.034(7)
C4 0.051(7) 0.043(6) 0.033(6) -0.008(5) -0.002(5) -0.023(5)
C5 0.029(5) 0.053(7) 0.052(7) -0.018(6) 0.000(5) -0.021(5)
C6 0.036(6) 0.053(7) 0.063(8) -0.036(6) 0.015(6) -0.025(6)
C7 0.058(8) 0.062(8) 0.054(8) -0.043(7) 0.029(6) -0.039(7)
C8 0.049(7) 0.064(8) 0.040(6) -0.029(6) 0.024(5) -0.042(6)
C9 0.046(7) 0.036(6) 0.070(9) -0.020(6) -0.004(6) -0.007(5)
C10 0.015(4) 0.048(6) 0.051(6) -0.022(5) -0.006(4) -0.014(4)
C11 0.124(16) 0.148(18) 0.065(10) -0.023(11) -0.006(10) -0.109(15)
C12 0.043(7) 0.062(8) 0.068(9) -0.032(7) -0.002(6) -0.020(6)
C13 0.107(8) 0.106(8) 0.120(8) -0.023(5) -0.033(5) -0.040(5)
C14 0.052(7) 0.077(9) 0.050(7) -0.022(7) 0.014(6) -0.048(7)
C15 0.097(7) 0.088(7) 0.091(7) -0.017(5) -0.020(5) -0.026(5)
C16 0.050(7) 0.061(8) 0.048(7) -0.031(6) -0.003(6) -0.024(6)
C17 0.054(7) 0.063(8) 0.040(6) -0.033(6) 0.008(5) -0.030(6)
C18 0.051(7) 0.036(6) 0.042(6) -0.009(5) -0.010(5) -0.013(5)
C19 0.058(7) 0.050(7) 0.032(6) -0.019(5) 0.006(5) -0.023(6)
C20 0.072(11) 0.104(15) 0.084(12) -0.020(11) -0.008(9) -0.036(10)
Cl1 0.0518(18) 0.063(2) 0.064(2) -0.0274(16) -0.0132(15) -0.0163(15)
Cl2 0.081(3) 0.074(2) 0.132(4) -0.075(3) 0.065(3) -0.056(2)
Co4 0.0343(7) 0.0331(7) 0.0280(7) -0.0167(6) 0.0073(5) -0.0207(6)
Co1 0.0272(7) 0.0321(7) 0.0298(7) -0.0175(5) 0.0022(5) -0.0123(5)
Co3 0.0345(7) 0.0342(7) 0.0355(7) -0.0216(6) 0.0078(6) -0.0188(6)
Co2 0.0356(8) 0.0432(8) 0.0368(8) -0.0239(6) 0.0058(6) -0.0211(6)
N1 0.061(6) 0.033(5) 0.031(5) -0.008(4) 0.003(4) -0.026(4)
N2 0.047(5) 0.046(5) 0.035(5) -0.024(4) 0.016(4) -0.032(5)
N3 0.049(4) 0.037(4) 0.045(4) -0.018(3) -0.005(3) -0.015(3)
N4 0.043(5) 0.052(6) 0.038(5) -0.024(4) 0.011(4) -0.032(5)
O1 0.032(4) 0.031(4) 0.025(3) -0.007(3) -0.003(3) -0.014(3)
O2 0.041(4) 0.035(4) 0.039(4) -0.022(3) 0.005(3) -0.016(3)
O3 0.033(4) 0.040(4) 0.040(4) -0.020(3) 0.007(3) -0.024(3)
O4 0.040(4) 0.043(4) 0.028(4) -0.025(3) 0.010(3) -0.024(3)
O5 0.026(3) 0.036(4) 0.025(3) -0.016(3) 0.004(3) -0.014(3)
O6 0.026(4) 0.051(5) 0.059(5) -0.036(4) -0.005(3) -0.010(3)
O7 0.059(5) 0.054(5) 0.050(5) -0.031(4) -0.008(4) -0.016(4)
O9 0.053(5) 0.075(6) 0.048(5) -0.025(4) 0.007(4) -0.044(5)
O10 0.032(4) 0.036(4) 0.046(4) -0.027(3) 0.005(3) -0.013(3)
O11 0.039(4) 0.041(4) 0.032(4) -0.018(3) 0.007(3) -0.025(3)
O12 0.039(4) 0.048(4) 0.040(4) -0.024(4) 0.006(3) -0.025(4)
O13 0.038(4) 0.038(4) 0.031(4) -0.021(3) 0.005(3) -0.020(3)
O14 0.042(4) 0.044(4) 0.036(4) -0.027(3) 0.010(3) -0.020(4)
O15 0.184(14) 0.096(9) 0.050(6) -0.019(6) -0.022(8) -0.075(10)
O17 0.048(5) 0.045(5) 0.060(5) -0.026(4) -0.012(4) -0.010(4)
O2W 0.073(10) 0.193(18) 0.36(3) -0.19(2) -0.076(14) 0.005(10)
Tb1 0.0339(3) 0.0338(3) 0.0298(3) -0.0202(2) 0.00739(19) -0.0186(2)
O1W 0.075(6) 0.095(7) 0.044(5) -0.033(5) 0.002(4) -0.049(6)

loop_
_atom_type_symbol
_atom_type_description
_atom_type_scat_dispersion_real
_atom_type_scat_dispersion_imag
_atom_type_scat_source
C C 0.0033 0.0016 'International Tables Vol C Tables 4.2.6.8 and 6.1.1.4'
H H 0.0000 0.0000 'International Tables Vol C Tables 4.2.6.8 and 6.1.1.4'
N N 0.0061 0.0033 'International Tables Vol C Tables 4.2.6.8 and 6.1.1.4'
O O 0.0106 0.0060 'International Tables Vol C Tables 4.2.6.8 and 6.1.1.4'
Cl Cl 0.1484 0.1585 'International Tables Vol C Tables 4.2.6.8 and 6.1.1.4'
Co Co 0.3494 0.9721 'International Tables Vol C Tables 4.2.6.8 and 6.1.1.4'
Tb Tb -0.1723 4.1537 'International Tables Vol C Tables 4.2.6.8 and 6.1.1.4'

loop_
_geom_angle_atom_site_label_1
_geom_angle_atom_site_label_2
_geom_angle_atom_site_label_3
_geom_angle
_geom_angle_site_symmetry_1
_geom_angle_site_symmetry_3
N1 C1 C2 106.0(9) . .
O2 C2 C1 111.3(9) . .
C4 C3 N1 109.0(11) . .
O1 C4 C3 108.9(10) . .
O3 C5 C6 108.7(9) . .
N2 C6 C5 110.2(10) . .
O4 C7 C8 111.2(8) . .
N2 C8 C7 110.2(8) . .
O7 C9 O17 128.2(12) 2_676 .
O6 C10 O14 126.3(9) . .
O10 C12 C13 114.5(13) . .
C12 C13 N3 111.5(16) . .
O11 C14 C15 110.5(11) . .
N3 C15 C14 111.3(15) . .
O12 C16 C17 110.0(10) . .
N4 C17 C16 109.3(8) . .
O13 C18 C19 109.7(9) . .
N4 C19 C18 111.3(9) . .
O4 Co4 O2 177.1(3) . .
O4 Co4 N2 86.6(3) . .
O2 Co4 N2 90.6(3) . .
O4 Co4 O3 86.1(3) . .
O2 Co4 O3 93.0(3) . .
N2 Co4 O3 88.5(4) . .
O4 Co4 O1 83.1(3) . .
O2 Co4 O1 99.6(3) . .
N2 Co4 O1 169.3(3) . .
O3 Co4 O1 88.1(3) . .
O4 Co4 N1 95.6(4) . .
O2 Co4 N1 85.6(4) . .
N2 Co4 N1 96.9(4) . .
O3 Co4 N1 174.5(3) . .
O1 Co4 N1 86.9(3) . .
O4 Co4 Tb1 49.6(2) . .
O2 Co4 Tb1 131.5(2) . .
N2 Co4 Tb1 117.1(3) . .
O3 Co4 Tb1 52.4(2) . .
O1 Co4 Tb1 53.34(19) . .
N1 Co4 Tb1 125.3(3) . .
O5 Co1 O5 86.7(3) 2_676 .
O5 Co1 O17 173.0(3) 2_676 .
O5 Co1 O17 95.1(3) . .
O5 Co1 O6 95.8(3) 2_676 .
O5 Co1 O6 172.9(3) . .
O17 Co1 O6 83.3(3) . .
O5 Co1 O1 81.7(2) 2_676 .
O5 Co1 O1 92.4(2) . .
O17 Co1 O1 91.4(3) . .
O6 Co1 O1 94.6(3) . .
O5 Co1 O3 92.1(3) 2_676 2_676
O5 Co1 O3 82.4(2) . 2_676
O17 Co1 O3 94.8(3) . 2_676
O6 Co1 O3 90.8(3) . 2_676
O1 Co1 O3 172.2(3) . 2_676
O5 Co1 Co1 43.41(18) 2_676 2_676
O5 Co1 Co1 43.28(19) . 2_676
O17 Co1 Co1 138.0(2) . 2_676
O6 Co1 Co1 138.8(2) . 2_676
O1 Co1 Co1 85.97(19) . 2_676
O3 Co1 Co1 86.3(2) 2_676 2_676
O5 Co1 Tb1 99.61(18) 2_676 2_676
O5 Co1 Tb1 39.71(17) . 2_676
O17 Co1 Tb1 86.0(2) . 2_676
O6 Co1 Tb1 133.2(2) . 2_676
O1 Co1 Tb1 131.19(18) . 2_676
O3 Co1 Tb1 44.93(17) 2_676 2_676
Co1 Co1 Tb1 65.49(5) 2_676 2_676
O10 Co3 O13 86.6(3) . .
O10 Co3 O12 175.8(3) . .
O13 Co3 O12 90.1(3) . .
O10 Co3 O11 91.3(3) . .
O13 Co3 O11 83.1(3) . .
O12 Co3 O11 85.7(3) . .
O10 Co3 N3 86.3(4) . .
O13 Co3 N3 168.4(4) . .
O12 Co3 N3 96.5(4) . .
O11 Co3 N3 87.9(4) . .
O10 Co3 N4 93.9(3) . .
O13 Co3 N4 89.2(4) . .
O12 Co3 N4 88.7(3) . .
O11 Co3 N4 170.4(4) . .
N3 Co3 N4 100.5(4) . .
O10 Co3 Co2 126.0(2) . .
O13 Co3 Co2 53.6(2) . .
O12 Co3 Co2 49.8(2) . .
O11 Co3 Co2 53.5(2) . .
N3 Co3 Co2 125.2(3) . .
N4 Co3 Co2 117.1(3) . .
O10 Co3 Tb1 51.7(2) . .
O13 Co3 Tb1 54.2(2) . .
O12 Co3 Tb1 124.2(2) . .
O11 Co3 Tb1 52.5(2) . .
N3 Co3 Tb1 114.3(3) . .
N4 Co3 Tb1 126.2(3) . .
Co2 Co3 Tb1 74.63(4) . .
O14 Co2 O12 149.6(3) . .
O14 Co2 O9 94.1(3) . .
O12 Co2 O9 102.4(3) . .
O14 Co2 O13 77.8(3) . .
O12 Co2 O13 78.3(3) . .
O9 Co2 O13 160.6(3) . .
O14 Co2 O11 79.5(3) . .
O12 Co2 O11 75.1(3) . .
O9 Co2 O11 90.8(3) . .
O13 Co2 O11 70.5(3) . .
O14 Co2 Cl1 100.1(3) . .
O12 Co2 Cl1 103.1(2) . .
O9 Co2 Cl1 96.4(3) . .
O13 Co2 Cl1 102.4(2) . .
O11 Co2 Cl1 172.8(2) . .
O14 Co2 Co3 105.0(2) . .
O12 Co2 Co3 44.7(2) . .
O9 Co2 Co3 124.1(3) . .
O13 Co2 Co3 44.14(19) . .
O11 Co2 Co3 44.66(17) . .
Cl1 Co2 Co3 129.49(11) . .
C1 N1 C3 109.1(10) . .
C1 N1 Co4 108.5(8) . .
C3 N1 Co4 108.5(7) . .
C6 N2 C8 114.5(10) . .
C6 N2 Co4 106.2(6) . .
C8 N2 Co4 108.4(7) . .
C15 N3 C13 107.4(14) . .
C15 N3 Co3 108.9(9) . .
C13 N3 Co3 107.0(10) . .
C19 N4 C17 117.6(10) . .
C19 N4 Co3 105.5(6) . .
C17 N4 Co3 106.4(6) . .
C4 O1 Co4 107.8(6) . .
C4 O1 Co1 117.9(6) . .
Co4 O1 Co1 126.1(3) . .
C4 O1 Tb1 113.6(6) . .
Co4 O1 Tb1 88.3(2) . .
Co1 O1 Tb1 97.8(2) . .
C2 O2 Co4 111.8(7) . .
C5 O3 Co4 109.3(6) . .
C5 O3 Co1 117.3(7) . 2_676
Co4 O3 Co1 125.1(3) . 2_676
C5 O3 Tb1 114.6(6) . .
Co4 O3 Tb1 89.2(3) . .
Co1 O3 Tb1 96.2(2) 2_676 .
C7 O4 Co4 114.9(6) . .
C7 O4 Tb1 132.2(7) . .
Co4 O4 Tb1 93.0(3) . .
Co1 O5 Co1 93.3(3) 2_676 .
Co1 O5 Tb1 107.6(3) 2_676 2_676
Co1 O5 Tb1 105.6(3) . 2_676
C10 O6 Co1 124.4(6) . .
C9 O7 Tb1 141.2(8) 2_676 .
C11 O9 Co2 128.3(9) . .
C12 O10 Co3 111.4(6) . .
C12 O10 Tb1 137.9(7) . .
Co3 O10 Tb1 90.5(3) . .
C14 O11 Co3 110.0(6) . .
C14 O11 Co2 121.2(7) . .
Co3 O11 Co2 81.8(3) . .
C14 O11 Tb1 137.5(7) . .
Co3 O11 Tb1 88.9(2) . .
Co2 O11 Tb1 98.4(3) . .
C16 O12 Co3 110.9(6) . .
C16 O12 Co2 121.1(7) . .
Co3 O12 Co2 85.5(3) . .
C18 O13 Co3 111.5(6) . .
C18 O13 Co2 123.8(6) . .
Co3 O13 Co2 82.3(3) . .
C18 O13 Tb1 136.2(6) . .
Co3 O13 Tb1 87.7(3) . .
Co2 O13 Tb1 96.8(2) . .
C10 O14 Co2 123.8(7) . .
C10 O14 Tb1 139.4(6) . .
Co2 O14 Tb1 96.7(3) . .
C9 O17 Co1 121.1(9) . .
O5 Tb1 O4 125.3(2) 2_676 .
O5 Tb1 O10 148.4(3) 2_676 .
O4 Tb1 O10 77.2(2) . .
O5 Tb1 O7 76.4(3) 2_676 .
O4 Tb1 O7 119.6(3) . .
O10 Tb1 O7 72.8(3) . .
O5 Tb1 O11 97.5(2) 2_676 .
O4 Tb1 O11 136.2(2) . .
O10 Tb1 O11 68.2(2) . .
O7 Tb1 O11 75.1(3) . .
O5 Tb1 O3 71.7(2) 2_676 .
O4 Tb1 O3 65.2(2) . .
O10 Tb1 O3 105.6(2) . .
O7 Tb1 O3 74.3(3) . .
O11 Tb1 O3 149.1(3) . .
O5 Tb1 O13 135.4(2) 2_676 .
O4 Tb1 O13 79.6(2) . .
O10 Tb1 O13 63.8(2) . .
O7 Tb1 O13 126.9(2) . .
O11 Tb1 O13 61.7(2) . .
O3 Tb1 O13 144.8(2) . .
O5 Tb1 O1 69.8(2) 2_676 .
O4 Tb1 O1 62.7(2) . .
O10 Tb1 O1 139.2(2) . .
O7 Tb1 O1 133.5(2) . .
O11 Tb1 O1 139.1(2) . .
O3 Tb1 O1 65.5(2) . .
O13 Tb1 O1 99.5(2) . .
O5 Tb1 O14 72.3(2) 2_676 .
O4 Tb1 O14 115.9(3) . .
O10 Tb1 O14 121.0(2) . .
O7 Tb1 O14 124.4(3) . .
O11 Tb1 O14 65.2(2) . .
O3 Tb1 O14 132.7(2) . .
O13 Tb1 O14 63.2(2) . .
O1 Tb1 O14 73.9(2) . .
O5 Tb1 Co3 136.08(16) 2_676 .
O4 Tb1 Co3 98.02(15) . .
O10 Tb1 Co3 37.84(17) . .
O7 Tb1 Co3 88.85(18) . .
O11 Tb1 Co3 38.58(16) . .
O3 Tb1 Co3 143.47(16) . .
O13 Tb1 Co3 38.09(16) . .
O1 Tb1 Co3 137.58(15) . .
O14 Tb1 Co3 83.53(14) . .
O5 Tb1 Co4 88.14(16) 2_676 .
O4 Tb1 Co4 37.37(15) . .
O10 Tb1 Co4 109.44(17) . .
O7 Tb1 Co4 111.9(2) . .
O11 Tb1 Co4 172.03(18) . .
O3 Tb1 Co4 38.39(18) . .
O13 Tb1 Co4 110.38(16) . .
O1 Tb1 Co4 38.39(15) . .
O14 Tb1 Co4 111.65(16) . .
Co3 Tb1 Co4 135.39(4) . .
O5 Tb1 Co1 34.71(16) 2_676 2_676
O4 Tb1 Co1 101.95(15) . 2_676
O10 Tb1 Co1 128.49(19) . 2_676
O7 Tb1 Co1 63.12(18) . 2_676
O11 Tb1 Co1 120.32(17) . 2_676
O3 Tb1 Co1 38.85(16) . 2_676
O13 Tb1 Co1 167.67(16) . 2_676
O1 Tb1 Co1 70.94(15) . 2_676
O14 Tb1 Co1 105.79(15) . 2_676
Co3 Tb1 Co1 151.09(4) . 2_676
Co4 Tb1 Co1 67.32(3) . 2_676

loop_
_geom_bond_atom_site_label_1
_geom_bond_atom_site_label_2
_geom_bond_distance
_geom_bond_site_symmetry_2
C1 N1 1.481(14) .
C1 C2 1.507(17) .
C2 O2 1.388(14) .
C3 C4 1.502(17) .
C3 N1 1.507(16) .
C4 O1 1.428(13) .
C5 O3 1.427(12) .
C5 C6 1.502(15) .
C6 N2 1.480(17) .
C7 O4 1.408(12) .
C7 C8 1.528(15) .
C8 N2 1.485(13) .
C9 O7 1.213(16) 2_676
C9 O17 1.277(15) .
C10 O6 1.240(12) .
C10 O14 1.252(12) .
C11 O9 1.410(16) .
C12 O10 1.425(15) .
C12 C13 1.44(2) .
C13 N3 1.47(2) .
C14 O11 1.405(16) .
C14 C15 1.51(2) .
C15 N3 1.46(2) .
C16 O12 1.424(14) .
C16 C17 1.513(16) .
C17 N4 1.490(13) .
C18 O13 1.433(13) .
C18 C19 1.513(16) .
C19 N4 1.476(15) .
C20 O15 1.38(2) .
Cl1 Co2 2.367(4) .
Co4 O4 1.896(6) .
Co4 O2 1.919(7) .
Co4 N2 1.927(9) .
Co4 O3 1.937(8) .
Co4 O1 1.938(7) .
Co4 N1 1.957(10) .
Co4 Tb1 3.1186(13) .
Co1 O5 2.051(7) 2_676
Co1 O5 2.056(6) .
Co1 O17 2.089(8) .
Co1 O6 2.094(7) .
Co1 O1 2.160(6) .
Co1 O3 2.195(7) 2_676
Co1 Co1 2.987(3) 2_676
Co1 Tb1 3.4790(14) 2_676
Co3 O10 1.884(7) .
Co3 O13 1.897(7) .
Co3 O12 1.904(7) .
Co3 O11 1.916(7) .
Co3 N3 1.931(10) .
Co3 N4 1.932(9) .
Co3 Co2 2.698(2) .
Co3 Tb1 3.0719(13) .
Co2 O14 2.065(7) .
Co2 O12 2.066(7) .
Co2 O9 2.071(8) .
Co2 O13 2.192(7) .
Co2 O11 2.192(8) .
O1 Tb1 2.503(7) .
O3 Co1 2.195(7) 2_676
O3 Tb1 2.472(7) .
O4 Tb1 2.379(7) .
O5 Co1 2.051(7) 2_676
O5 Tb1 2.308(6) 2_676
O7 C9 1.213(16) 2_676
O7 Tb1 2.424(9) .
O10 Tb1 2.410(6) .
O11 Tb1 2.439(6) .
O13 Tb1 2.495(7) .
O14 Tb1 2.609(8) .
Tb1 O5 2.308(6) 2_676
Tb1 Co1 3.4790(14) 2_676
